data_4100319
_journal_name_full 'Journal of the American Chemical Society'
_journal_year 2005
_chemical_formula_sum 'C44 H32 Br12 Fe10 N13'
_chemical_formula_weight 2260.25
_space_group_IT_number 63
_symmetry_cell_setting orthorhombic
_symmetry_space_group_name_Hall '-C 2c 2'
_symmetry_space_group_name_H-M 'C m c m'
_cell_angle_alpha 90.00
_cell_angle_beta 90.00
_cell_angle_gamma 90.00
_cell_formula_units_Z 4
_cell_length_a 11.514(3)
_cell_length_b 25.738(5)
_cell_length_c 25.254(5)
_cell_measurement_temperature 193(2)
_cell_volume 7484(3)
_diffrn_ambient_temperature 193(2)
_exptl_crystal_density_diffrn 2.006
_cod_database_code 4100319

loop_
_symmetry_equiv_pos_as_xyz
'x, y, z'
'-x, -y, z+1/2'
'-x, y, -z+1/2'
'x, -y, -z'
'x+1/2, y+1/2, z'
'-x+1/2, -y+1/2, z+1/2'
'-x+1/2, y+1/2, -z+1/2'
'x+1/2, -y+1/2, -z'
'-x, -y, -z'
'x, y, -z-1/2'
'x, -y, z-1/2'
'-x, y, z'
'-x+1/2, -y+1/2, -z'
'x+1/2, y+1/2, -z-1/2'
'x+1/2, -y+1/2, z-1/2'
'-x+1/2, y+1/2, z'

loop_
_atom_site_label
_atom_site_type_symbol
_atom_site_fract_x
_atom_site_fract_y
_atom_site_fract_z
_atom_site_U_iso_or_equiv
_atom_site_adp_type
_atom_site_occupancy
_atom_site_symmetry_multiplicity
_atom_site_calc_flag
_atom_site_refinement_flags
_atom_site_disorder_assembly
_atom_site_disorder_group
Fe1 Fe -0.5000 0.48315(6) 0.32222(6) 0.0287(4) Uani 1 2 d S . .
Fe2 Fe -0.38208(9) 0.60817(4) 0.32387(4) 0.0220(3) Uani 1 1 d . . .
Fe3 Fe -0.5000 0.73303(6) 0.32184(6) 0.0333(4) Uani 1 2 d S . .
Fe4 Fe -0.5000 0.55400(8) 0.2500 0.0214(5) Uani 1 4 d S . .
Fe5 Fe -0.5000 0.66226(8) 0.2500 0.0205(5) Uani 1 4 d S . .
Br1 Br -0.66723(9) 0.44531(4) 0.36427(4) 0.0505(3) Uani 1 1 d . . .
Br2 Br -0.21332(8) 0.60707(4) 0.37678(3) 0.0432(3) Uani 1 1 d . . .
Br3 Br -0.33163(15) 0.77060(6) 0.36231(4) 0.0892(6) Uani 1 1 d . . .
N1 N -0.5000 0.5545(3) 0.3296(3) 0.0223(19) Uani 1 2 d S . .
N2 N -0.5000 0.6614(3) 0.3301(3) 0.0227(19) Uani 1 2 d S . .
N3 N -0.5000 0.4803(5) 0.2500 0.033(3) Uani 1 4 d S . .
N4 N -0.3722(7) 0.6078(3) 0.2500 0.0219(18) Uani 1 2 d S . .
N5 N -0.5000 0.7364(5) 0.2500 0.034(4) Uani 1 4 d S . .
N6 N -0.5000 -0.3322(4) 0.5072(4) 0.034(2) Uani 1 2 d S . .
N7 N -0.5000 0.0000 0.5000 0.045(4) Uani 1 4 d S . .
N8 N 0.0000 0.4383(5) 0.2500 0.031(3) Uani 1 4 d S . .
N9 N 0.0000 0.7331(5) 0.2500 0.028(3) Uani 1 4 d S . .
C1 C -0.5000 -0.2837(7) 0.4755(6) 0.061(4) Uani 1 2 d S . .
H1A H -0.5672 -0.2840 0.4531 0.073 Uiso 0.50 1 d PR . .
C2 C -0.5000 -0.2350(7) 0.5062(10) 0.090(7) Uani 1 2 d S . .
H2A H -0.5000 -0.2060 0.4823 0.135 Uiso 1 2 d SR . .
H2B H -0.5681 -0.2337 0.5281 0.135 Uiso 0.50 1 d PR . .
C3 C -0.3949(8) -0.3360(4) 0.5431(4) 0.044(2) Uani 1 1 d . . .
H3A H -0.3994 -0.3679 0.5627 0.053 Uiso 1 1 d R . .
H3B H -0.3971 -0.3078 0.5680 0.053 Uiso 1 1 d R . .
C4 C -0.2798(10) -0.3347(5) 0.5145(5) 0.083(4) Uani 1 1 d . . .
H4A H -0.2167 -0.3373 0.5393 0.125 Uiso 1 1 d R . .
H4B H -0.2762 -0.3632 0.4901 0.125 Uiso 1 1 d R . .
H4C H -0.2738 -0.3026 0.4954 0.125 Uiso 1 1 d R . .
C5 C -0.5000 -0.3778(7) 0.4678(5) 0.056(4) Uani 1 2 d S . .
H5A H -0.4328 -0.3747 0.4456 0.067 Uiso 0.50 1 d PR . .
C6 C -0.5000 -0.4309(6) 0.4923(7) 0.068(5) Uani 1 2 d S . .
H6A H -0.5000 -0.4567 0.4648 0.101 Uiso 1 2 d SR . .
H6B H -0.4319 -0.4349 0.5138 0.101 Uiso 0.50 1 d PR . .
C7 C -0.3921(19) -0.0165(9) 0.5295(8) 0.053(5) Uani 0.50 1 d P . .
C8 C -0.2771(15) 0.0000 0.5000 0.086(6) Uani 1 2 d S . .
C9 C -0.5000 0.0105(16) 0.5589(12) 0.25(3) Uani 1 2 d S . .
C10 C -0.5000 0.0812(12) 0.5621(9) 0.111(9) Uani 1 2 d S . .
C11 C -0.5000 0.0684(12) 0.5004(16) 0.172(15) Uani 1 2 d S . .
C12 C -0.0781(17) 0.4047(8) 0.2860(7) 0.043(5) Uani 0.50 1 d P . .
C13 C -0.1613(15) 0.3702(7) 0.2500 0.068(5) Uani 1 2 d S . .
C14 C -0.0736(15) 0.4715(7) 0.2867(7) 0.040(4) Uani 0.50 1 d P . .
C15 C -0.1633(16) 0.5057(7) 0.2500 0.072(5) Uani 1 2 d S . .
C16 C -0.096(2) 0.6897(11) 0.2500 0.164(14) Uani 1 2 d S . .
C17 C -0.036(2) 0.6335(10) 0.2500 0.052(9) Uani 0.50 2 d SP . .
C18 C -0.0864(17) 0.7285(8) 0.2981(8) 0.048(5) Uani 0.50 1 d P . .
C19 C 0.0000 0.7286(8) 0.3511(7) 0.094(7) Uani 1 2 d S . .
C20 C -0.055(2) 0.7854(13) 0.2500 0.182(15) Uani 1 2 d S . .
C21 C 0.0000 0.8339(9) 0.2500 0.086(9) Uani 1 4 d S . .

loop_
_atom_site_aniso_label
_atom_site_aniso_U_11
_atom_site_aniso_U_22
_atom_site_aniso_U_33
_atom_site_aniso_U_23
_atom_site_aniso_U_13
_atom_site_aniso_U_12
Fe1 0.0421(10) 0.0227(9) 0.0214(8) 0.0031(7) 0.000 0.000
Fe2 0.0233(5) 0.0265(6) 0.0163(5) 0.0002(5) -0.0015(4) 0.0009(5)
Fe3 0.0629(13) 0.0206(9) 0.0165(8) -0.0021(6) 0.000 0.000
Fe4 0.0276(12) 0.0204(12) 0.0163(10) 0.000 0.000 0.000
Fe5 0.0272(12) 0.0206(12) 0.0137(10) 0.000 0.000 0.000
Br1 0.0488(6) 0.0593(7) 0.0435(5) 0.0221(5) -0.0113(5) -0.0222(5)
Br2 0.0303(5) 0.0680(7) 0.0314(5) 0.0031(5) -0.0109(4) -0.0005(5)
Br3 0.1390(14) 0.0955(10) 0.0332(6) -0.0017(6) -0.0065(7) -0.0854(10)
N1 0.028(5) 0.023(5) 0.016(4) 0.005(4) 0.000 0.000
N2 0.022(5) 0.023(5) 0.024(5) -0.003(4) 0.000 0.000
N3 0.065(11) 0.015(7) 0.018(6) 0.000 0.000 0.000
N4 0.018(4) 0.028(5) 0.020(4) 0.000 0.000 0.004(4)
N5 0.066(11) 0.012(7) 0.024(7) 0.000 0.000 0.000
N6 0.030(6) 0.054(7) 0.019(5) -0.002(5) 0.000 0.000
N7 0.030(9) 0.072(12) 0.034(8) 0.019(8) 0.000 0.000
N8 0.031(8) 0.035(8) 0.026(7) 0.000 0.000 0.000
N9 0.021(7) 0.028(8) 0.036(8) 0.000 0.000 0.000
C1 0.051(10) 0.076(12) 0.054(9) 0.030(9) 0.000 0.000
C2 0.084(15) 0.053(12) 0.133(19) 0.052(13) 0.000 0.000
C3 0.047(6) 0.052(6) 0.034(5) -0.006(4) -0.011(4) 0.008(5)
C4 0.044(7) 0.110(11) 0.096(10) -0.056(9) -0.018(7) 0.019(7)
C5 0.028(7) 0.110(14) 0.030(7) -0.020(8) 0.000 0.000
C6 0.050(10) 0.068(12) 0.085(13) -0.037(10) 0.000 0.000
C7 0.045(12) 0.069(15) 0.045(12) -0.002(10) -0.002(9) 0.017(11)
C8 0.028(9) 0.108(15) 0.122(17) 0.018(14) 0.000 0.000
C9 0.50(8) 0.17(4) 0.073(19) 0.01(2) 0.000 0.000
C10 0.098(18) 0.17(3) 0.063(13) -0.050(16) 0.000 0.000
C11 0.14(3) 0.15(3) 0.22(4) 0.09(3) 0.000 0.000
C12 0.037(10) 0.060(13) 0.033(9) 0.001(9) 0.007(8) -0.002(9)
C13 0.047(10) 0.071(11) 0.087(13) 0.000 0.000 -0.030(9)
C14 0.036(10) 0.044(11) 0.040(10) -0.017(9) -0.003(8) 0.009(8)
C15 0.067(12) 0.057(10) 0.092(13) 0.000 0.000 0.035(9)
C16 0.072(18) 0.13(2) 0.29(4) 0.000 0.000 0.000(16)
C17 0.05(2) 0.027(14) 0.08(2) 0.000 0.000 -0.016(11)
C18 0.040(11) 0.049(12) 0.056(13) -0.020(10) 0.016(10) 0.000(9)
C19 0.13(2) 0.093(15) 0.055(11) -0.036(11) 0.000 0.000
C20 0.070(17) 0.17(3) 0.31(5) 0.000 0.000 0.022(19)
C21 0.12(3) 0.020(12) 0.12(2) 0.000 0.000 0.000

loop_
_geom_bond_atom_site_label_1
_geom_bond_atom_site_label_2
_geom_bond_distance
_geom_bond_site_symmetry_2
_geom_bond_publ_flag
Fe1 N3 1.8254(16) . ?
Fe1 N1 1.847(9) . ?
Fe1 Br1 2.4049(14) . ?
Fe1 Br1 2.4049(14) 12_455 ?
Fe1 Fe4 2.579(2) . ?
Fe2 N4 1.8690(12) . ?
Fe2 N2 1.936(6) . ?
Fe2 N1 1.942(6) . ?
Fe2 Br2 2.3583(14) . ?
Fe2 Fe5 2.6948(15) . ?
Fe2 Fe4 2.6959(16) . ?
Fe2 Fe2 2.716(2) 12_455 ?
Fe3 N5 1.8164(17) . ?
Fe3 N2 1.855(9) . ?
Fe3 Br3 2.3954(16) . ?
Fe3 Br3 2.3954(16) 12_455 ?
Fe3 Fe5 2.571(2) . ?
Fe4 N3 1.898(13) . ?
Fe4 N1 2.011(8) 10_556 ?
Fe4 N1 2.011(8) . ?
Fe4 N4 2.021(9) . ?
Fe4 N4 2.021(9) 3_455 ?
Fe4 Fe1 2.579(2) 10_556 ?
Fe4 Fe2 2.6959(16) 12_455 ?
Fe4 Fe2 2.6959(16) 3_455 ?
Fe4 Fe2 2.6959(16) 10_556 ?
Fe4 Fe5 2.786(3) . ?
Fe5 N5 1.909(13) . ?
Fe5 N2 2.024(8) 10_556 ?
Fe5 N2 2.024(8) . ?
Fe5 N4 2.031(9) 3_455 ?
Fe5 N4 2.031(9) . ?
Fe5 Fe3 2.571(2) 10_556 ?
Fe5 Fe2 2.6948(15) 3_455 ?
Fe5 Fe2 2.6948(15) 12_455 ?
Fe5 Fe2 2.6948(15) 10_556 ?
N1 Fe2 1.942(6) 12_455 ?
N2 Fe2 1.936(6) 12_455 ?
N3 Fe1 1.8254(17) 10_556 ?
N4 Fe2 1.8690(12) 10_556 ?
N5 Fe3 1.8164(17) 10_556 ?
N6 C1 1.483(17) . ?
N6 C3 1.515(10) . ?
N6 C3 1.515(10) 12_455 ?
N6 C5 1.538(17) . ?
N7 C7 1.51(2) 12_455 ?
N7 C7 1.51(2) . ?
N7 C7 1.51(2) 9_456 ?
N7 C7 1.51(2) 4_556 ?
N7 C9 1.51(3) 9_456 ?
N7 C9 1.51(3) . ?
N7 C11 1.76(3) 9_456 ?
N7 C11 1.76(3) . ?
N8 C14 1.520(18) . ?
N8 C14 1.520(18) 10_556 ?
N8 C14 1.520(18) 12 ?
N8 C14 1.520(18) 3 ?
N8 C12 1.543(19) 10_556 ?
N8 C12 1.543(19) . ?
N8 C12 1.543(19) 12 ?
N8 C12 1.543(19) 3 ?
N9 C20 1.49(3) . ?
N9 C20 1.49(3) 3 ?
N9 C16 1.57(3) . ?
N9 C16 1.57(3) 3 ?
N9 C18 1.574(19) 10_556 ?
N9 C18 1.574(19) . ?
N9 C18 1.574(19) 12 ?
N9 C18 1.574(19) 3 ?
C1 C2 1.47(3) . ?
C1 H1A 0.9599 . ?
C2 H2A 0.9599 . ?
C2 H2B 0.9599 . ?
C3 C4 1.509(15) . ?
C3 H3A 0.9600 . ?
C3 H3B 0.9600 . ?
C4 H4A 0.9600 . ?
C4 H4B 0.9601 . ?
C4 H4C 0.9602 . ?
C5 C6 1.50(2) . ?
C5 H5A 0.9600 . ?
C6 H6A 0.9601 . ?
C6 H6B 0.9599 . ?
C7 C8 1.58(3) . ?
C7 C9 1.61(3) . ?
C7 C7 1.71(4) 4_556 ?
C7 C11 1.97(4) 9_456 ?
C8 C7 1.58(3) 4_556 ?
C9 C7 1.61(3) 12_455 ?
C9 C10 1.82(5) . ?
C10 C11 1.59(4) . ?
C11 C7 1.97(4) 9_456 ?
C11 C7 1.97(4) 4_556 ?
C12 C13 1.59(2) . ?
C12 C14 1.72(3) . ?
C12 C12 1.80(4) 12 ?
C12 C12 1.82(4) 10_556 ?
C13 C12 1.59(2) 10_556 ?
C14 C15 1.64(2) . ?
C14 C14 1.70(4) 12 ?
C14 C14 1.85(3) 10_556 ?
C15 C14 1.64(2) 10_556 ?
C16 C18 1.57(2) . ?
C16 C18 1.57(2) 10_556 ?
C16 C17 1.60(4) . ?
C17 C17 0.83(5) 3 ?
C18 C19 1.67(3) . ?
C18 C20 1.94(3) . ?
C18 C18 1.99(4) 12 ?
C19 C18 1.67(3) 12 ?
C20 C20 1.26(5) 3 ?
C20 C21 1.40(4) . ?
C20 C18 1.94(3) 10_556 ?
C21 C20 1.40(4) 3 ?
